data_1572341
loop_
_publ_author_name
'Judge, Neil R.'
'Hevia, Eva'

_publ_section_title
;
 Combining two relatively weak bases (Zn(TMP)<sub>2</sub> and
 KO<i>t</i>Bu) for the regioselective metalation of non-activated arenes
 and heteroarenes.
;
_journal_issue 36
_journal_name_full 'Chemical science'
_journal_page_first 14757
_journal_page_last 14765
_journal_paper_doi 10.1039/d4sc03892d
_journal_volume 15
_journal_year 2024
_chemical_formula_moiety 'C42 H92 K2 N6 O4 Zn2'
_chemical_formula_sum 'C42 H92 K2 N6 O4 Zn2'
_chemical_formula_weight 954.15
_space_group_IT_number 2
_space_group_name_Hall '-P 1'
_space_group_name_H-M_alt 'P -1'
_symmetry_cell_setting triclinic
_symmetry_Int_Tables_number 2
_symmetry_space_group_name_Hall '-P 1'
_symmetry_space_group_name_H-M 'P -1'
_atom_sites_solution_hydrogens mixed
_atom_sites_solution_primary dual
_audit_creation_date 2021-12-20T13:55:28-00:00
_audit_update_record
;
2024-05-26 deposited with the CCDC.	2024-08-09 downloaded from the CCDC.
;
_cell_angle_alpha 112.4692(14)
_cell_angle_beta 92.8879(12)
_cell_angle_gamma 107.7984(13)
_cell_formula_units_Z 1
_cell_length_a 10.92429(16)
_cell_length_b 11.04872(16)
_cell_length_c 13.15156(19)
_cell_measurement_reflns_used 46157
_cell_measurement_temperature 173.01(10)
_cell_measurement_theta_max 79.676
_cell_measurement_theta_min 3.699
_cell_volume 1371.22(4)
_computing_cell_refinement 'CrysAlisPro 1.171.41.112a (Rigaku OD, 2021)'
_computing_data_collection 'CrysAlisPro 1.171.41.112a (Rigaku OD, 2021)'
_computing_data_reduction 'CrysAlisPro 1.171.41.112a (Rigaku OD, 2021)'
_computing_molecular_graphics 'Olex2 1.3 (Dolomanov et al., 2009)'
_computing_publication_material 'Olex2 1.3 (Dolomanov et al., 2009)'
_computing_structure_refinement 'SHELXL 2018/3 (Sheldrick, 2015)'
_computing_structure_solution 'SHELXT 2018/2 (Sheldrick, 2018)'
_diffrn_ambient_environment N~2~
_diffrn_ambient_temperature 173.01(10)
_diffrn_detector 'Hybrid Pixel Array Detector'
_diffrn_detector_area_resol_mean 10
_diffrn_detector_type HyPix
_diffrn_measured_fraction_theta_full 0.999
_diffrn_measured_fraction_theta_max 0.999
_diffrn_measurement_details
;
        List of Runs (angles in degrees, time in seconds):
  # Type    Start    End  Width  t~exp~   \w     \q     \k     \f   Frames
#--------------------------------------------------------------------------
  1  \w    -95.00  -6.00   1.00    0.50    --  -23.00 -63.00 -29.00   89
  2  \w    -40.00  50.00   1.00    0.50    --  -23.00  63.00 107.00   90
  3  \w     31.00 120.00   1.00    0.50    --   47.95  63.00 107.00   89
  4  \w     96.00 177.00   1.00    4.00    --  113.25  63.00 107.00   81
  5  \w     42.00  71.00   1.00    4.00    --  113.25 -63.00 -29.00   29
  6  \w    -70.00 -12.00   1.00    0.50    --  -23.00 125.00  60.00   58
  7  \w    -95.00   0.00   1.00    0.50    --  -23.00 -77.00 150.00   95
  8  \w    -95.00 -10.00   1.00    0.50    --  -23.00 -45.00 150.00   85
  9  \w      9.00  42.00   1.00    0.50    --   38.00  91.00 116.34   33
 10  \w     15.00  43.00   1.00    0.50    --   42.00  87.00-179.86   28
 11  \w     17.00  43.00   1.00    0.50    --   46.00  90.00  59.44   26
 12  \w     17.00  43.00   1.00    0.50    --   46.00  90.00 -88.97   26
 13  \w     -1.00  81.00   1.00    0.50    --   47.95 -99.00 -60.00   82
 14  \w    -24.00  65.00   1.00    0.50    --   47.95 -63.00 -29.00   89
 15  \w     29.00 122.00   1.00    0.50    --   50.00  74.00  32.18   93
 16  \w     28.00 122.00   1.00    0.50    --   50.00  76.00  -1.45   94
 17  \w     35.00 131.00   1.00    0.50    --   58.00  77.00  60.28   96
 18  \w     35.00 131.00   1.00    0.50    --   58.00  77.00  84.38   96
 19  \w     39.00 135.00   1.00    0.50    --   62.00  77.00-170.00   96
 20  \w     41.00 135.00   1.00    0.50    --   62.00  73.00 -23.90   94
 21  \w     40.00 135.00   1.00    0.50    --   62.00  75.00 -85.32   95
 22  \w     39.00 135.00   1.00    0.50    --   62.00  77.00-142.50   96
 23  \w     40.00 135.00   1.00    0.50    --   62.00  76.00 120.28   95
 24  \w     44.00 139.00   1.00    0.50    --   66.00  76.00 145.95   95
 25  \w     44.00 139.00   1.00    0.50    --   66.00  75.00 -59.02   95
 26  \w     44.00 139.00   1.00    0.50    --   66.00  76.00-119.05   95
 27  \w     44.00 139.00   1.00    0.50    --   66.00  76.00  10.67   95
 28  \w     51.00 143.00   1.00    0.50    --   70.00  67.00 105.25   92
 29  \w     47.00 143.00   1.00    0.50    --   70.00  77.00  51.05   96
 30  \w     51.00 143.00   1.00    0.50    --   70.00  69.00 174.14   92
 31  \w     48.00 143.00   1.00    0.50    --   70.00  75.00 -19.04   95
 32  \w     57.00 146.00   1.00    0.50    --   74.00  64.00-110.73   89
 33  \w     55.00 146.00   1.00    0.50    --   74.00  69.00  63.40   91
 34  \w     55.00 146.00   1.00    0.50    --   74.00  69.00 121.36   91
 35  \w     59.00 151.00   1.00    0.50    --   78.00  67.00 -53.21   92
 36  \w     62.00 150.00   1.00    0.50    --   78.00  60.00 -58.94   88
 37  \w     55.00 151.00   1.00    0.50    --   78.00  77.00   3.36   96
 38  \w     62.00 154.00   1.00    4.00    --   82.00  71.00  23.37   92
 39  \w     64.00 159.00   1.00    4.00    --   86.00  76.00-177.58   95
 40  \w     70.00 162.00   1.00    4.00    --   90.00  71.00 -41.47   92
 41  \w     80.00 170.00   1.00    4.00    --   98.00  65.00  60.01   90
 42  \w     86.00 175.00   1.00    4.00    --  102.00  61.00  -1.43   89
 43  \w    136.00 173.00   1.00    4.00    --  113.25  77.00-120.00   37
 44  \w    142.00 171.00   1.00    4.00    --  113.25  61.00  90.00   29
 45  \w     53.00 103.00   1.00    4.00    --  113.25 -94.00 150.00   50
 46  \w     99.00 127.00   1.00    4.00    --  113.25  61.00  90.00   28
 47  \w     91.00 176.00   1.00    4.00    --  113.25  77.00   0.00   85
 48  \w     44.00 106.00   1.00    4.00    --  113.25 -94.00 -30.00   62
 49  \w     97.00 175.00   1.00    4.00    --  113.25  61.00 150.00   78
 50  \w    135.00 170.00   1.00    4.00    --  113.25  61.00  30.00   35
 51  \w     98.00 130.00   1.00    4.00    --  113.25  61.00  30.00   32
 52  \w     97.00 130.00   1.00    4.00    --  113.25  61.00 120.00   33
 53  \w     93.00 177.00   1.00    4.00    --  113.25  77.00 -60.00   84
 54  \w     83.00 109.00   1.00    4.00    --  113.25-113.00 -67.43   26
 55  \w     81.00 106.00   1.00    4.00    --  113.25 -94.00  60.00   25
 56  \w     45.00  88.00   1.00    4.00    --  113.25 -77.00  30.00   43
 57  \w     91.00 130.00   1.00    4.00    --  113.25  77.00-120.00   39
 58  \w     44.00  97.00   1.00    4.00    --  113.25 -77.00   0.00   53
 59  \w    132.00 167.00   1.00    4.00    --  113.25  77.00  60.00   35
 60  \w     43.00  69.00   1.00    4.00    --  113.25-113.00 -67.43   26
 61  \w     91.00 122.00   1.00    4.00    --  113.25  77.00  60.00   31
 62  \w    144.00 176.00   1.00    4.00    --  113.25  77.00 -90.00   32
 63  \w    141.00 177.00   1.00    4.00    --  113.25  70.00-100.54   36
 64  \w     94.00 126.00   1.00    4.00    --  113.25  77.00 -90.00   32
 65  \w     91.00 137.00   1.00    4.00    --  113.25  77.00 -15.41   46
 66  \w    150.00 177.00   1.00    4.00    --  113.25  77.00-150.00   27
 67  \w     95.00 135.00   1.00    4.00    --  113.25  70.00-100.54   40
 68  \w     91.00 117.00   1.00    4.00    --  113.25  77.00-150.00   26
 69  \w     98.00 163.00   1.00    4.00    --  113.25  61.00-150.00   65
 70  \w     97.00 159.00   1.00    4.00    --  113.25  61.00-180.00   62
 71  \w    138.00 164.00   1.00    4.00    --  113.25  61.00 -60.00   26
 72  \w     81.00 106.00   1.00    4.00    --  113.25 -94.00  90.00   25
 73  \w     98.00 134.00   1.00    4.00    --  113.25  61.00 -60.00   36
 74  \w     46.00  90.00   1.00    4.00    --  113.25 -77.00-180.00   44
 75  \w    150.00 176.00   1.00    4.00    --  113.25  77.00 150.00   26
 76  \w     42.00  68.00   1.00    4.00    --  113.25 -61.00 -90.00   26
 77  \w     93.00 140.00   1.00    4.00    --  113.25  77.00 150.00   47
 78  \w    142.00 168.00   1.00    4.00    --  113.25  77.00 120.00   26
 79  \w    137.00 165.00   1.00    4.00    --  113.25  61.00 -30.00   28
 80  \w     92.00 136.00   1.00    4.00    --  113.25  77.00 120.00   44
 81  \w    100.00 133.00   1.00    4.00    --  113.25  61.00 -30.00   33
 82  \w    109.00 135.00   1.00    4.00    --  113.25  45.00  60.00   26
 83  \w    144.00 172.00   1.00    4.00    --  113.25  45.00  60.00   28
 84  \w     79.00 105.00   1.00    4.00    --  113.25 -94.00-150.00   26
 85  \w     76.00 102.00   1.00    4.00    --  113.25 -94.00 120.00   26
 86  \w    142.00 171.00   1.00    4.00    --  113.25  77.00 -15.41   29
 87  \w     44.00  70.00   1.00    4.00    --  113.25 -94.00 120.00   26
 88  \w     42.00  68.00   1.00    4.00    --  113.25 -61.00 -60.00   26
 89  \w    136.00 162.00   1.00    4.00    --  113.25  61.00-120.00   26
 90  \w     50.00  94.00   1.00    4.00    --  113.25 -77.00-150.00   44
 91  \w     48.00  93.00   1.00    4.00    --  113.25 -77.00 -90.00   45
 92  \w     43.00  69.00   1.00    4.00    --  113.25 -94.00-150.00   26
 93  \w    131.00 176.00   1.00    4.00    --  113.25  77.00-180.00   45
 94  \w     45.00  71.00   1.00    4.00    --  113.25 -94.00 -90.00   26
 95  \w     80.00 106.00   1.00    4.00    --  113.25 -94.00 -90.00   26
 96  \w     77.00 105.00   1.00    4.00    --  113.25 -94.00   0.00   28
 97  \w     97.00 123.00   1.00    4.00    --  113.25  61.00-120.00   26
 98  \w     92.00 117.00   1.00    4.00    --  113.25  77.00-180.00   25
 99  \w     42.00  67.00   1.00    4.00    --  113.25 -61.00 150.00   25
100  \w     43.00  77.00   1.00    4.00    --  113.25 -94.00  90.00   34
;
_diffrn_measurement_device 'four-circle diffractometer'
_diffrn_measurement_device_type 'XtaLAB Synergy, Dualflex, HyPix'
_diffrn_measurement_method '\w scans'
_diffrn_orient_matrix_type 'CrysAlisPro convention (1999,Acta A55,543-557)'
_diffrn_orient_matrix_UB_11 0.1036969
_diffrn_orient_matrix_UB_12 -0.0151851
_diffrn_orient_matrix_UB_13 0.0734103
_diffrn_orient_matrix_UB_21 -0.1061198
_diffrn_orient_matrix_UB_22 -0.0569506
_diffrn_orient_matrix_UB_23 0.0594753
_diffrn_orient_matrix_UB_31 -0.0272797
_diffrn_orient_matrix_UB_32 -0.1500485
_diffrn_orient_matrix_UB_33 -0.0880018
_diffrn_radiation_monochromator mirror
_diffrn_radiation_probe x-ray
_diffrn_radiation_type 'Cu K\a'
_diffrn_radiation_wavelength 1.54184
_diffrn_reflns_av_R_equivalents 0.0224
_diffrn_reflns_av_unetI/netI 0.0228
_diffrn_reflns_Laue_measured_fraction_full 0.999
_diffrn_reflns_Laue_measured_fraction_max 0.999
_diffrn_reflns_limit_h_max 13
_diffrn_reflns_limit_h_min -13
_diffrn_reflns_limit_k_max 13
_diffrn_reflns_limit_k_min -13
_diffrn_reflns_limit_l_max 15
_diffrn_reflns_limit_l_min -15
_diffrn_reflns_number 51627
_diffrn_reflns_point_group_measured_fraction_full 0.999
_diffrn_reflns_point_group_measured_fraction_max 0.999
_diffrn_reflns_theta_full 67.684
_diffrn_reflns_theta_max 67.904
_diffrn_reflns_theta_min 3.705
_diffrn_source 'micro-focus sealed X-ray tube'
_diffrn_source_type 'PhotonJet (Cu) X-ray Source'
_exptl_absorpt_coefficient_mu 2.733
_exptl_absorpt_correction_T_max 1
_exptl_absorpt_correction_T_min 0.74293
_exptl_absorpt_correction_type multi-scan
_exptl_absorpt_process_details
;
        CrysAlisPro 1.171.41.112a (Rigaku Oxford Diffraction, 2021)
        Empirical absorption correction using spherical harmonics,
        implemented in SCALE3 ABSPACK scaling algorithm.
;
_exptl_crystal_colour colourless
_exptl_crystal_density_diffrn 1.155
_exptl_crystal_description needle
_exptl_crystal_F_000 516
_exptl_crystal_size_max 0.236
_exptl_crystal_size_mid 0.183
_exptl_crystal_size_min 0.122
_refine_diff_density_max 0.377
_refine_diff_density_min -0.382
_refine_diff_density_rms 0.031
_refine_ls_extinction_coef 0.00142(13)
_refine_ls_extinction_expression Fc^*^=kFc[1+0.001xFc^2^\l^3^/sin(2\q)]^-1/4^
_refine_ls_extinction_method 'SHELXL-2018/3 (Sheldrick 2018)'
_refine_ls_goodness_of_fit_ref 1.074
_refine_ls_hydrogen_treatment mixed
_refine_ls_matrix_type full
_refine_ls_number_parameters 443
_refine_ls_number_reflns 4979
_refine_ls_number_restraints 5
_refine_ls_restrained_S_all 1.073
_refine_ls_R_factor_all 0.0215
_refine_ls_R_factor_gt 0.0213
_refine_ls_shift/su_max 0.002
_refine_ls_shift/su_mean 0
_refine_ls_structure_factor_coef Fsqd
_refine_ls_weighting_details 'w=1/[\s^2^(Fo^2^)+(0.0267P)^2^+0.4182P] where P=(Fo^2^+2Fc^2^)/3'
_refine_ls_weighting_scheme calc
_refine_ls_wR_factor_gt 0.0562
_refine_ls_wR_factor_ref 0.0564
_reflns_Friedel_coverage 0
_reflns_number_gt 4919
_reflns_number_total 4979
_reflns_threshold_expression 'I > 2\s(I)'
_cod_data_source_file d4sc03892d2.cif
_cod_data_source_block 21EH222_NJ-3-99
_cod_depositor_comments 'Adding full bibliography for 1572338--1572342.cif.'
_cod_database_code 1572341
_shelx_estimated_absorpt_t_min 0.565
_shelx_estimated_absorpt_t_max 0.732
_oxdiff_exptl_absorpt_empirical_details
;
        Empirical correction (ABSPACK) includes:
        - Absorption correction using spherical harmonics
        - Frame scaling
;
_oxdiff_exptl_absorpt_empirical_full_max 1.551
_oxdiff_exptl_absorpt_empirical_full_min 0.797
_shelx_shelxl_version_number 2018/3
_olex2_refinement_description
;
        1. Fixed Uiso
 At 1.2 times of:
  All C(H) groups, All C(H,H) groups
 At 1.5 times of:
  All C(H,H,H) groups
        2. Rigid bond restraints
 C18, C19A, C20A, C21A
 with sigma for 1-2 distances of 0.001 and sigma for 1-3 distances of 0.001
        3. Others
 Sof(H18A)=Sof(C19A)=Sof(H19A)=Sof(C20A)=Sof(H20A)=Sof(C21A)=Sof(H21C)=
 Sof(H21D)=1-FVAR(1)
 Sof(H18)=Sof(C19)=Sof(C20)=Sof(C21)=Sof(H21A)=Sof(H21B)=Sof(H19)=Sof(H20)=
 FVAR(1)
        4.a Ternary CH refined with riding coordinates:
 C18(H18), C18(H18A), C19A(H19A)
        4.b Aromatic/amide H refined with riding coordinates:
 C20A(H20A)
        4.c X=CH2 refined with riding coordinates:
 C21(H21A,H21B), C21A(H21C,H21D)
        4.d Idealised Me refined as rotating group:
 C7(H7A,H7B,H7C)
;

loop_
_symmetry_equiv_pos_as_xyz
'x, y, z'
'-x, -y, -z'

loop_
_atom_site_label
_atom_site_type_symbol
_atom_site_fract_x
_atom_site_fract_y
_atom_site_fract_z
_atom_site_U_iso_or_equiv
_atom_site_adp_type
_atom_site_occupancy
_atom_site_site_symmetry_order
_atom_site_calc_flag
_atom_site_refinement_flags_posn
_atom_site_refinement_flags_adp
_atom_site_refinement_flags_occupancy
_atom_site_disorder_assembly
_atom_site_disorder_group
Zn1 Zn 0.44696(2) 0.61342(2) 0.57400(2) 0.02992(7) Uani 1 1 d . . . . .
K1 K 0.69740(3) 0.56926(3) 0.70294(2) 0.03466(8) Uani 1 1 d . . . . .
O2 O 0.54492(8) 0.57600(9) 0.44314(7) 0.03039(18) Uani 1 1 d . . . . .
O1 O 0.57616(9) 0.73697(9) 0.70930(7) 0.0357(2) Uani 1 1 d . . . . .
N2 N 0.96105(11) 0.69103(11) 0.84854(9) 0.0351(2) Uani 1 1 d . . . . .
N3 N 1.09791(12) 1.02540(12) 0.81108(10) 0.0416(3) Uani 1 1 d . . . . .
N1 N 0.72700(12) 0.49848(13) 0.89526(11) 0.0456(3) Uani 1 1 d . . . . .
C5 C 0.64362(13) 0.67756(14) 0.42213(11) 0.0379(3) Uani 1 1 d . . . . .
C1 C 0.56121(13) 0.85357(14) 0.79353(11) 0.0391(3) Uani 1 1 d . . . . .
C14 C 1.04055(15) 0.83650(15) 0.87471(12) 0.0393(3) Uani 1 1 d . . . . .
C15 C 1.01710(14) 0.87951(15) 0.78152(12) 0.0403(3) Uani 1 1 d . . . . .
C18 C 0.27270(15) 0.62614(18) 0.53730(12) 0.0491(4) Uani 1 1 d . U . . .
H18 H 0.200148 0.583889 0.57043 0.059 Uiso 0.839(6) 1 calc R U P A 1
H18A H 0.220512 0.548439 0.556078 0.059 Uiso 0.161(6) 1 calc R U P A 2
C12 C 0.95561(15) 0.67332(16) 0.95350(13) 0.0442(3) Uani 1 1 d . . . . .
C6 C 0.76535(15) 0.74551(19) 0.51451(14) 0.0509(4) Uani 1 1 d . . . . .
C11 C 0.86377(16) 0.53162(18) 0.94071(16) 0.0501(4) Uani 1 1 d . . . . .
C7 C 0.67752(16) 0.60463(18) 0.30877(13) 0.0522(4) Uani 1 1 d . . . . .
H7A H 0.710837 0.532511 0.310757 0.078 Uiso 1 1 calc R U . . .
H7B H 0.744645 0.673439 0.292528 0.078 Uiso 1 1 calc R U . . .
H7C H 0.598845 0.56112 0.250227 0.078 Uiso 1 1 calc R U . . .
C8 C 0.59132(19) 0.79015(18) 0.42049(16) 0.0531(4) Uani 1 1 d . . . . .
C17 C 1.0428(2) 1.0798(2) 0.74292(18) 0.0576(4) Uani 1 1 d . . . . .
C16 C 1.23182(17) 1.0377(2) 0.79598(16) 0.0542(4) Uani 1 1 d . . . . .
C3 C 0.44362(19) 0.8070(2) 0.84498(16) 0.0589(5) Uani 1 1 d . . . . .
C4 C 0.68560(18) 0.9295(2) 0.88324(15) 0.0602(5) Uani 1 1 d . . . . .
C13 C 1.0170(2) 0.5959(2) 0.77243(19) 0.0610(5) Uani 1 1 d . . . . .
C2 C 0.5426(2) 0.95490(18) 0.74675(17) 0.0586(4) Uani 1 1 d . . . . .
C19 C 0.2518(2) 0.7084(3) 0.48941(19) 0.0440(6) Uani 0.839(6) 1 d . . P A 1
C10 C 0.6719(2) 0.5929(2) 0.97223(18) 0.0636(5) Uani 1 1 d . . . . .
C9 C 0.6523(2) 0.3543(2) 0.8755(2) 0.0704(6) Uani 1 1 d . . . . .
C20 C 0.1272(2) 0.7278(2) 0.46940(16) 0.0489(7) Uani 0.839(6) 1 d . . P A 1
C21 C 0.1109(3) 0.8117(3) 0.4253(2) 0.0689(8) Uani 0.839(6) 1 d . . P A 1
H21A H 0.18266 0.86473 0.404104 0.083 Uiso 0.839(6) 1 calc R U P A 1
H21B H 0.027319 0.819189 0.414672 0.083 Uiso 0.839(6) 1 calc R U P A 1
H12A H 0.9289(16) 0.7499(18) 1.0059(14) 0.042(4) Uiso 1 1 d . . . . .
H15A H 0.9283(18) 0.8710(18) 0.7701(14) 0.051(5) Uiso 1 1 d . . . . .
H17A H 0.955(2) 1.0722(19) 0.7510(16) 0.057(5) Uiso 1 1 d . . . . .
H15B H 1.0319(16) 0.8171(18) 0.7116(15) 0.046(4) Uiso 1 1 d . . . . .
H14A H 1.1339(19) 0.8534(19) 0.8939(15) 0.055(5) Uiso 1 1 d . . . . .
H14B H 1.0179(16) 0.8941(18) 0.9374(15) 0.048(5) Uiso 1 1 d . . . . .
H16A H 1.235(2) 0.984(2) 0.7174(19) 0.069(6) Uiso 1 1 d . . . . .
H12B H 1.0437(18) 0.6854(19) 0.9860(15) 0.056(5) Uiso 1 1 d . . . . .
H16B H 1.281(2) 1.134(2) 0.8157(17) 0.070(6) Uiso 1 1 d . . . . .
H17B H 1.0424(19) 1.030(2) 0.6635(18) 0.062(5) Uiso 1 1 d . . . . .
H16C H 1.2740(19) 1.009(2) 0.8486(18) 0.067(6) Uiso 1 1 d . . . . .
H13B H 1.0237(19) 0.613(2) 0.7063(18) 0.062(5) Uiso 1 1 d . . . . .
H17C H 1.0932(19) 1.175(2) 0.7665(16) 0.061(5) Uiso 1 1 d . . . . .
H13A H 1.101(2) 0.614(2) 0.8125(19) 0.081(7) Uiso 1 1 d . . . . .
H13C H 0.962(2) 0.499(2) 0.7507(17) 0.068(6) Uiso 1 1 d . . . . .
H3A H 0.363(2) 0.763(2) 0.7878(18) 0.069(6) Uiso 1 1 d . . . . .
H11A H 0.8911(18) 0.459(2) 0.8911(16) 0.057(5) Uiso 1 1 d . . . . .
H2A H 0.619(2) 0.984(2) 0.7162(17) 0.064(6) Uiso 1 1 d . . . . .
H3B H 0.461(2) 0.745(2) 0.8801(19) 0.078(7) Uiso 1 1 d . . . . .
H2B H 0.463(2) 0.909(2) 0.686(2) 0.081(7) Uiso 1 1 d . . . . .
H9A H 0.691(2) 0.295(2) 0.8229(18) 0.068(6) Uiso 1 1 d . . . . .
H11B H 0.8708(18) 0.530(2) 1.0153(17) 0.063(5) Uiso 1 1 d . . . . .
H9B H 0.562(2) 0.333(2) 0.8485(17) 0.066(6) Uiso 1 1 d . . . . .
H10B H 0.674(2) 0.587(2) 1.044(2) 0.080(6) Uiso 1 1 d . . . . .
H4A H 0.761(2) 0.956(2) 0.8487(19) 0.079(7) Uiso 1 1 d . . . . .
H3C H 0.433(2) 0.886(2) 0.9046(18) 0.073(6) Uiso 1 1 d . . . . .
H9C H 0.660(2) 0.344(2) 0.9458(19) 0.076(6) Uiso 1 1 d . . . . .
H10A H 0.581(2) 0.568(2) 0.9421(18) 0.076(6) Uiso 1 1 d . . . . .
H4B H 0.679(2) 1.013(2) 0.9424(18) 0.074(6) Uiso 1 1 d . . . . .
H4C H 0.693(2) 0.862(2) 0.9131(19) 0.077(7) Uiso 1 1 d . . . . .
H2C H 0.534(2) 1.038(2) 0.805(2) 0.082(7) Uiso 1 1 d . . . . .
H10C H 0.721(2) 0.692(2) 0.9861(18) 0.078(6) Uiso 1 1 d . . . . .
H6A H 0.8014(17) 0.6765(19) 0.5120(14) 0.048(5) Uiso 1 1 d . . . . .
H6B H 0.8331(19) 0.816(2) 0.5017(16) 0.062(5) Uiso 1 1 d . . . . .
H6C H 0.7427(17) 0.7891(19) 0.5889(16) 0.054(5) Uiso 1 1 d . . . . .
H8A H 0.657(2) 0.856(2) 0.4070(17) 0.068(6) Uiso 1 1 d . . . . .
H8B H 0.511(2) 0.746(2) 0.3587(17) 0.064(5) Uiso 1 1 d . . . . .
H8C H 0.5704(19) 0.835(2) 0.4929(18) 0.062(5) Uiso 1 1 d . . . . .
H19 H 0.319(2) 0.761(2) 0.4614(18) 0.044(6) Uiso 0.839(6) 1 d . . P A 1
H20 H 0.055(2) 0.666(2) 0.4929(19) 0.058(6) Uiso 0.839(6) 1 d . . P A 1
C19A C 0.1823(12) 0.6491(14) 0.5069(8) 0.049(2) Uani 0.161(6) 1 d . U P A 2
H19A H 0.093148 0.623862 0.525762 0.059 Uiso 0.161(6) 1 calc R U P A 2
C20A C 0.2390(18) 0.7526(16) 0.4642(13) 0.065(5) Uani 0.161(6) 1 d . U P A 2
H20A H 0.331706 0.786019 0.473311 0.078 Uiso 0.161(6) 1 calc R U P A 2
C21A C 0.1765(17) 0.8057(19) 0.4143(15) 0.078(4) Uani 0.161(6) 1 d . U P A 2
H21C H 0.083634 0.776194 0.402942 0.094 Uiso 0.161(6) 1 calc R U P A 2
H21D H 0.224244 0.873516 0.389638 0.094 Uiso 0.161(6) 1 calc R U P A 2

loop_
_atom_site_aniso_label
_atom_site_aniso_U_11
_atom_site_aniso_U_22
_atom_site_aniso_U_33
_atom_site_aniso_U_23
_atom_site_aniso_U_13
_atom_site_aniso_U_12
Zn1 0.02711(10) 0.03206(10) 0.02449(10) 0.00638(7) 0.00076(6) 0.01001(7)
K1 0.03122(14) 0.03657(15) 0.03020(14) 0.01012(11) -0.00161(11) 0.01014(11)
O2 0.0286(4) 0.0291(4) 0.0273(4) 0.0106(3) 0.0048(3) 0.0037(3)
O1 0.0347(5) 0.0346(5) 0.0269(4) 0.0015(4) -0.0004(4) 0.0133(4)
N2 0.0326(5) 0.0307(5) 0.0359(6) 0.0108(5) 0.0008(4) 0.0080(4)
N3 0.0409(6) 0.0378(6) 0.0420(6) 0.0181(5) 0.0064(5) 0.0067(5)
N1 0.0437(7) 0.0442(7) 0.0457(7) 0.0252(6) -0.0004(5) 0.0043(5)
C5 0.0347(7) 0.0348(7) 0.0335(7) 0.0143(6) 0.0048(5) -0.0015(5)
C1 0.0366(7) 0.0359(7) 0.0298(6) -0.0003(5) 0.0014(5) 0.0119(6)
C14 0.0397(8) 0.0325(7) 0.0350(7) 0.0100(6) -0.0015(6) 0.0051(6)
C15 0.0361(7) 0.0382(7) 0.0388(8) 0.0152(6) -0.0002(6) 0.0052(6)
C18 0.0414(8) 0.0591(9) 0.0360(7) 0.0033(7) -0.0006(6) 0.0260(7)
C12 0.0406(8) 0.0449(8) 0.0438(8) 0.0223(7) -0.0064(6) 0.0081(6)
C6 0.0329(7) 0.0525(9) 0.0467(9) 0.0148(8) 0.0020(7) -0.0035(7)
C11 0.0501(9) 0.0486(9) 0.0567(10) 0.0320(8) -0.0017(7) 0.0131(7)
C7 0.0499(9) 0.0551(9) 0.0401(8) 0.0196(7) 0.0167(7) 0.0025(7)
C8 0.0620(11) 0.0425(8) 0.0543(10) 0.0280(8) 0.0108(8) 0.0078(8)
C17 0.0613(11) 0.0532(10) 0.0622(12) 0.0352(9) 0.0079(9) 0.0117(9)
C16 0.0428(9) 0.0547(10) 0.0549(10) 0.0226(9) 0.0099(7) 0.0039(8)
C3 0.0548(10) 0.0563(10) 0.0477(9) 0.0046(8) 0.0197(8) 0.0164(8)
C4 0.0498(10) 0.0595(11) 0.0389(9) -0.0097(8) -0.0063(7) 0.0178(8)
C13 0.0695(12) 0.0441(10) 0.0653(12) 0.0147(9) 0.0199(10) 0.0243(9)
C2 0.0687(12) 0.0378(8) 0.0585(11) 0.0084(8) 0.0064(9) 0.0207(8)
C19 0.0391(14) 0.0460(14) 0.0418(11) 0.0106(9) 0.0023(9) 0.0190(11)
C10 0.0572(11) 0.0758(13) 0.0593(11) 0.0321(10) 0.0139(9) 0.0199(10)
C9 0.0681(13) 0.0557(11) 0.0748(14) 0.0385(11) -0.0057(11) -0.0063(10)
C20 0.0458(14) 0.0564(12) 0.0401(10) 0.0091(8) -0.0003(8) 0.0278(9)
C21 0.0693(19) 0.0783(17) 0.0695(15) 0.0290(13) 0.0035(14) 0.0436(16)
C19A 0.031(5) 0.060(6) 0.040(5) 0.003(4) -0.003(4) 0.019(5)
C20A 0.087(15) 0.045(7) 0.054(8) 0.004(4) 0.008(6) 0.033(6)
C21A 0.056(9) 0.083(9) 0.093(10) 0.041(7) 0.001(8) 0.019(7)

loop_
_atom_type_symbol
_atom_type_description
_atom_type_scat_dispersion_real
_atom_type_scat_dispersion_imag
_atom_type_scat_source
C C 0.0181 0.0091 'International Tables Vol C Tables 4.2.6.8 and 6.1.1.4'
H H 0 0 'International Tables Vol C Tables 4.2.6.8 and 6.1.1.4'
K K 0.3868 1.0657 'International Tables Vol C Tables 4.2.6.8 and 6.1.1.4'
N N 0.0311 0.018 'International Tables Vol C Tables 4.2.6.8 and 6.1.1.4'
O O 0.0492 0.0322 'International Tables Vol C Tables 4.2.6.8 and 6.1.1.4'
Zn Zn -1.5491 0.6778 'International Tables Vol C Tables 4.2.6.8 and 6.1.1.4'

loop_
_exptl_crystal_face_index_h
_exptl_crystal_face_index_k
_exptl_crystal_face_index_l
_exptl_crystal_face_perp_dist
1 0 1 0.0937
-1 0 -1 0.1111
0 -1 -1 0.1446
1 -1 1 0.088
-1 1 -1 0.0844
0 0 1 0.0758
0 0 -1 0.111
0 -1 1 0.0761
0 1 -1 0.0463
0 1 0 0.0696
-1 -1 1 0.0795
1 0 -1 0.1121
-1 0 1 0.0724
-1 1 1 0.0925
1 -1 -1 0.1372
-1 -1 0 0.1071
1 1 0 0.0822
1 0 0 0.0807
-1 0 0 0.088
-1 -1 -1 0.1204
1 1 1 0.0779
-1 1 0 0.0875
1 -1 0 0.1188

loop_
_geom_angle_atom_site_label_1
_geom_angle_atom_site_label_2
_geom_angle_atom_site_label_3
_geom_angle
_geom_angle_site_symmetry_1
_geom_angle_site_symmetry_3
_geom_angle_publ_flag
Zn1 Zn1 K1 62.606(7) 2_666 2_666 ?
Zn1 Zn1 K1 63.096(7) 2_666 . ?
K1 Zn1 K1 125.702(6) . 2_666 ?
O2 Zn1 Zn1 40.54(2) . 2_666 ?
O2 Zn1 Zn1 40.52(2) 2_666 2_666 ?
O2 Zn1 K1 82.92(2) 2_666 2_666 ?
O2 Zn1 K1 83.33(2) . . ?
O2 Zn1 K1 55.14(2) 2_666 . ?
O2 Zn1 K1 54.81(2) . 2_666 ?
O2 Zn1 O2 81.06(3) . 2_666 ?
O1 Zn1 Zn1 108.38(3) . 2_666 ?
O1 Zn1 K1 48.43(3) . . ?
O1 Zn1 K1 161.40(3) . 2_666 ?
O1 Zn1 O2 100.45(4) . 2_666 ?
O1 Zn1 O2 107.34(4) . . ?
O1 Zn1 C18 125.77(5) . . ?
C18 Zn1 Zn1 125.83(4) . 2_666 ?
C18 Zn1 K1 161.37(5) . . ?
C18 Zn1 K1 65.77(4) . 2_666 ?
C18 Zn1 O2 118.74(6) . 2_666 ?
C18 Zn1 O2 114.14(5) . . ?
Zn1 K1 Zn1 54.298(7) . 2_666 ?
Zn1 K1 C13 156.47(4) . . ?
Zn1 K1 C13 116.67(4) 2_666 . ?
Zn1 K1 C10 144.65(4) 2_666 . ?
Zn1 K1 C10 114.33(4) . . ?
Zn1 K1 C19A 54.22(15) 2_666 2_666 ?
Zn1 K1 C19A 107.62(15) . 2_666 ?
O2 K1 Zn1 36.776(17) 2_666 2_666 ?
O2 K1 Zn1 36.971(18) 2_666 . ?
O2 K1 N2 173.03(3) 2_666 . ?
O2 K1 N1 115.81(3) 2_666 . ?
O2 K1 C18 69.05(3) 2_666 2_666 ?
O2 K1 C13 149.02(4) 2_666 . ?
O2 K1 C19 77.65(4) 2_666 2_666 ?
O2 K1 C10 111.72(4) 2_666 . ?
O2 K1 C19A 86.02(17) 2_666 2_666 ?
O1 K1 Zn1 86.55(2) . 2_666 ?
O1 K1 Zn1 34.284(19) . . ?
O1 K1 O2 69.46(3) . 2_666 ?
O1 K1 N2 117.50(3) . . ?
O1 K1 N1 119.82(4) . . ?
O1 K1 C18 116.72(4) . 2_666 ?
O1 K1 C13 136.81(4) . . ?
O1 K1 C19 138.38(5) . 2_666 ?
O1 K1 C10 95.55(4) . . ?
O1 K1 C19A 134.43(19) . 2_666 ?
N2 K1 Zn1 149.65(2) . . ?
N2 K1 Zn1 139.78(2) . 2_666 ?
N2 K1 C18 106.06(4) . 2_666 ?
N2 K1 C13 24.81(4) . . ?
N2 K1 C19 95.94(4) . 2_666 ?
N2 K1 C10 69.02(4) . . ?
N2 K1 C19A 88.38(17) . 2_666 ?
N1 K1 Zn1 133.12(3) . . ?
N1 K1 Zn1 135.57(3) . 2_666 ?
N1 K1 N2 61.81(3) . . ?
N1 K1 C18 120.53(4) . 2_666 ?
N1 K1 C13 69.66(5) . . ?
N1 K1 C19 96.95(5) . 2_666 ?
N1 K1 C10 24.37(4) . . ?
N1 K1 C19A 105.3(2) . 2_666 ?
C18 K1 Zn1 88.20(3) 2_666 . ?
C18 K1 Zn1 35.07(3) 2_666 2_666 ?
C18 K1 C13 81.93(4) 2_666 . ?
C18 K1 C19 23.57(6) 2_666 2_666 ?
C18 K1 C10 143.83(5) 2_666 . ?
C18 K1 C19A 19.43(16) 2_666 2_666 ?
C13 K1 C10 85.30(5) . . ?
C13 K1 C19A 63.71(16) . 2_666 ?
C19 K1 Zn1 106.15(4) 2_666 . ?
C19 K1 Zn1 52.14(4) 2_666 2_666 ?
C19 K1 C13 71.38(5) 2_666 . ?
C19 K1 C10 120.46(6) 2_666 . ?
C19 K1 C19A 15.5(2) 2_666 2_666 ?
C10 K1 C19A 129.6(2) . 2_666 ?
Zn1 O2 Zn1 98.94(3) . 2_666 ?
Zn1 O2 K1 87.89(3) 2_666 2_666 ?
Zn1 O2 K1 88.42(3) . 2_666 ?
C5 O2 Zn1 124.29(8) . 2_666 ?
C5 O2 Zn1 126.61(8) . . ?
C5 O2 K1 119.63(7) . 2_666 ?
Zn1 O1 K1 97.28(3) . . ?
C1 O1 Zn1 123.41(8) . . ?
C1 O1 K1 135.28(8) . . ?
C14 N2 K1 118.19(8) . . ?
C14 N2 C12 108.73(11) . . ?
C12 N2 K1 112.08(8) . . ?
C13 N2 K1 96.24(11) . . ?
C13 N2 C14 110.17(13) . . ?
C13 N2 C12 110.81(13) . . ?
C17 N3 C15 110.32(13) . . ?
C17 N3 C16 109.66(14) . . ?
C16 N3 C15 110.79(13) . . ?
C11 N1 K1 112.59(9) . . ?
C11 N1 C9 108.97(15) . . ?
C10 N1 K1 98.80(10) . . ?
C10 N1 C11 110.97(14) . . ?
C10 N1 C9 109.60(17) . . ?
C9 N1 K1 115.53(11) . . ?
O2 C5 C6 110.11(11) . . ?
O2 C5 C7 108.42(11) . . ?
O2 C5 C8 108.96(12) . . ?
C7 C5 C6 110.11(13) . . ?
C8 C5 C6 109.05(14) . . ?
C8 C5 C7 110.19(13) . . ?
O1 C1 C3 110.19(12) . . ?
O1 C1 C4 108.24(12) . . ?
O1 C1 C2 110.95(12) . . ?
C3 C1 C4 109.88(15) . . ?
C3 C1 C2 109.28(15) . . ?
C2 C1 C4 108.27(15) . . ?
N2 C14 C15 113.06(11) . . ?
N2 C14 H14A 110.9(10) . . ?
N2 C14 H14B 108.1(11) . . ?
C15 C14 H14A 110.1(10) . . ?
C15 C14 H14B 107.2(10) . . ?
H14A C14 H14B 107.2(14) . . ?
N3 C15 C14 111.34(12) . . ?
N3 C15 H15A 108.1(11) . . ?
N3 C15 H15B 111.1(10) . . ?
C14 C15 H15A 108.1(11) . . ?
C14 C15 H15B 110.8(10) . . ?
H15A C15 H15B 107.1(14) . . ?
Zn1 C18 K1 79.16(5) . 2_666 ?
Zn1 C18 H18 117 . . ?
Zn1 C18 H18A 96 . . ?
K1 C18 H18 117 2_666 . ?
K1 C18 H18A 96 2_666 . ?
C19 C18 Zn1 124.78(16) . . ?
C19 C18 K1 86.48(12) . 2_666 ?
C19 C18 H18 117 . . ?
C19A C18 Zn1 167.7(8) . . ?
C19A C18 H18A 96 . . ?
N2 C12 C11 114.60(13) . . ?
N2 C12 H12A 106.9(9) . . ?
N2 C12 H12B 108.7(11) . . ?
C11 C12 H12A 110.4(9) . . ?
C11 C12 H12B 107.6(11) . . ?
H12A C12 H12B 108.5(14) . . ?
C5 C6 H6A 109.0(11) . . ?
C5 C6 H6B 110.9(11) . . ?
C5 C6 H6C 110.3(10) . . ?
H6A C6 H6B 105.9(15) . . ?
H6A C6 H6C 111.1(15) . . ?
H6B C6 H6C 109.5(15) . . ?
N1 C11 C12 114.54(12) . . ?
N1 C11 H11A 107.0(11) . . ?
N1 C11 H11B 109.6(11) . . ?
C12 C11 H11A 109.6(11) . . ?
C12 C11 H11B 107.4(11) . . ?
H11A C11 H11B 108.6(16) . . ?
C5 C7 H7A 109.5 . . ?
C5 C7 H7B 109.5 . . ?
C5 C7 H7C 109.5 . . ?
H7A C7 H7B 109.5 . . ?
H7A C7 H7C 109.5 . . ?
H7B C7 H7C 109.5 . . ?
C5 C8 H8A 108.2(12) . . ?
C5 C8 H8B 109.7(11) . . ?
C5 C8 H8C 109.1(11) . . ?
H8A C8 H8B 109.6(16) . . ?
H8A C8 H8C 109.0(17) . . ?
H8B C8 H8C 111.1(16) . . ?
N3 C17 H17A 111.1(11) . . ?
N3 C17 H17B 112.2(12) . . ?
N3 C17 H17C 108.8(12) . . ?
H17A C17 H17B 107.7(16) . . ?
H17A C17 H17C 108.3(16) . . ?
H17B C17 H17C 108.6(17) . . ?
N3 C16 H16A 111.7(12) . . ?
N3 C16 H16B 108.1(13) . . ?
N3 C16 H16C 110.3(12) . . ?
H16A C16 H16B 107.8(17) . . ?
H16A C16 H16C 111.9(17) . . ?
H16B C16 H16C 106.9(17) . . ?
C1 C3 H3A 109.7(12) . . ?
C1 C3 H3B 108.0(13) . . ?
C1 C3 H3C 111.6(13) . . ?
H3A C3 H3B 114.6(18) . . ?
H3A C3 H3C 106.2(17) . . ?
H3B C3 H3C 106.7(17) . . ?
C1 C4 H4A 109.3(13) . . ?
C1 C4 H4B 110.3(12) . . ?
C1 C4 H4C 106.1(13) . . ?
H4A C4 H4B 110.4(18) . . ?
H4A C4 H4C 109.8(18) . . ?
H4B C4 H4C 111.0(18) . . ?
N2 C13 H13B 108.9(12) . . ?
N2 C13 H13A 106.8(14) . . ?
N2 C13 H13C 110.6(12) . . ?
H13B C13 H13A 112.1(18) . . ?
H13B C13 H13C 108.9(17) . . ?
H13A C13 H13C 109.5(18) . . ?
C1 C2 H2A 107.2(12) . . ?
C1 C2 H2B 111.5(13) . . ?
C1 C2 H2C 111.9(13) . . ?
H2A C2 H2B 109.2(17) . . ?
H2A C2 H2C 109.0(18) . . ?
H2B C2 H2C 108.1(18) . . ?
K1 C19 H19 83.6(13) 2_666 . ?
C18 C19 K1 69.94(11) . 2_666 ?
C18 C19 C20 125.9(2) . . ?
C18 C19 H19 123.4(15) . . ?
C20 C19 K1 118.06(13) . 2_666 ?
C20 C19 H19 110.7(15) . . ?
N1 C10 H10B 112.1(13) . . ?
N1 C10 H10A 109.9(13) . . ?
N1 C10 H10C 110.6(13) . . ?
H10B C10 H10A 106.3(18) . . ?
H10B C10 H10C 107.9(18) . . ?
H10A C10 H10C 109.9(18) . . ?
N1 C9 H9A 106.8(13) . . ?
N1 C9 H9B 109.2(12) . . ?
N1 C9 H9C 109.3(13) . . ?
H9A C9 H9B 113.1(18) . . ?
H9A C9 H9C 109.2(18) . . ?
H9B C9 H9C 109.1(17) . . ?
C19 C20 H20 110.8(13) . . ?
C21 C20 C19 124.4(3) . . ?
C21 C20 H20 124.8(13) . . ?
C20 C21 H21A 120 . . ?
C20 C21 H21B 120 . . ?
H21A C21 H21B 120 . . ?
K1 C19A H19A 127 2_666 . ?
C18 C19A K1 63.6(4) . 2_666 ?
C18 C19A H19A 127 . . ?
C18 C19A C20A 104.1(13) . . ?
C20A C19A H19A 127 . . ?
C19A C20A H20A 116.3 . . ?
C21A C20A C19A 127.4(16) . . ?
C21A C20A H20A 116.3 . . ?
C20A C21A H21C 120 . . ?
C20A C21A H21D 120 . . ?
H21C C21A H21D 120 . . ?

loop_
_geom_bond_atom_site_label_1
_geom_bond_atom_site_label_2
_geom_bond_distance
_geom_bond_site_symmetry_2
_geom_bond_publ_flag
Zn1 Zn1 3.1124(3) 2_666 ?
Zn1 K1 3.4179(3) 2_666 ?
Zn1 K1 3.4030(3) . ?
Zn1 O2 2.0480(9) 2_666 ?
Zn1 O2 2.0470(8) . ?
Zn1 O1 1.9325(9) . ?
Zn1 C18 1.9998(15) . ?
K1 O2 2.7942(9) 2_666 ?
K1 O1 2.5667(9) . ?
K1 N2 2.9796(11) . ?
K1 N1 2.9492(12) . ?
K1 C18 3.1735(15) 2_666 ?
K1 C13 3.457(2) . ?
K1 C19 3.372(2) 2_666 ?
K1 C10 3.482(2) . ?
K1 C19A 3.518(10) 2_666 ?
O2 C5 1.4231(15) . ?
O1 C1 1.4033(15) . ?
N2 C14 1.4661(17) . ?
N2 C12 1.4679(18) . ?
N2 C13 1.459(2) . ?
N3 C15 1.4646(18) . ?
N3 C17 1.451(2) . ?
N3 C16 1.458(2) . ?
N1 C11 1.460(2) . ?
N1 C10 1.454(2) . ?
N1 C9 1.463(2) . ?
C5 C6 1.529(2) . ?
C5 C7 1.526(2) . ?
C5 C8 1.526(2) . ?
C1 C3 1.524(2) . ?
C1 C4 1.526(2) . ?
C1 C2 1.525(2) . ?
C14 C15 1.511(2) . ?
C14 H14A 0.980(19) . ?
C14 H14B 0.929(18) . ?
C15 H15A 0.945(18) . ?
C15 H15B 0.972(18) . ?
C18 H18 1 . ?
C18 H18A 1 . ?
C18 C19 1.351(3) . ?
C18 C19A 1.179(10) . ?
C12 C11 1.519(2) . ?
C12 H12A 1.001(17) . ?
C12 H12B 0.981(19) . ?
C6 H6A 0.950(18) . ?
C6 H6B 0.97(2) . ?
C6 H6C 0.994(19) . ?
C11 H11A 0.96(2) . ?
C11 H11B 0.99(2) . ?
C7 H7A 0.98 . ?
C7 H7B 0.98 . ?
C7 H7C 0.98 . ?
C8 H8A 0.93(2) . ?
C8 H8B 1.01(2) . ?
C8 H8C 0.97(2) . ?
C17 H17A 0.95(2) . ?
C17 H17B 0.98(2) . ?
C17 H17C 0.94(2) . ?
C16 H16A 0.98(2) . ?
C16 H16B 0.95(2) . ?
C16 H16C 1.00(2) . ?
C3 H3A 0.99(2) . ?
C3 H3B 1.01(2) . ?
C3 H3C 0.97(2) . ?
C4 H4A 0.98(2) . ?
C4 H4B 0.98(2) . ?
C4 H4C 0.99(2) . ?
C13 H13B 0.96(2) . ?
C13 H13A 0.96(2) . ?
C13 H13C 0.97(2) . ?
C2 H2A 0.96(2) . ?
C2 H2B 1.00(2) . ?
C2 H2C 0.98(2) . ?
C19 C20 1.467(3) . ?
C19 H19 0.97(2) . ?
C10 H10B 0.97(2) . ?
C10 H10A 0.96(2) . ?
C10 H10C 1.00(2) . ?
C9 H9A 0.97(2) . ?
C9 H9B 0.95(2) . ?
C9 H9C 0.98(2) . ?
C20 C21 1.315(3) . ?
C20 H20 1.03(2) . ?
C21 H21A 0.95 . ?
C21 H21B 0.95 . ?
C19A H19A 1 . ?
C19A C20A 1.45(2) . ?
C20A H20A 0.95 . ?
C20A C21A 1.32(2) . ?
C21A H21C 0.95 . ?
C21A H21D 0.95 . ?

loop_
_geom_hbond_atom_site_label_D
_geom_hbond_atom_site_label_H
_geom_hbond_atom_site_label_A
_geom_hbond_distance_DH
_geom_hbond_distance_HA
_geom_hbond_distance_DA
_geom_hbond_angle_DHA
_geom_hbond_site_symmetry_A
_geom_hbond_publ_flag
C6 H6C O1 0.994(19) 2.548(19) 3.383(2) 141.4(14) . yes

loop_
_geom_torsion_atom_site_label_1
_geom_torsion_atom_site_label_2
_geom_torsion_atom_site_label_3
_geom_torsion_atom_site_label_4
_geom_torsion
_geom_torsion_site_symmetry_1
_geom_torsion_site_symmetry_2
_geom_torsion_site_symmetry_3
_geom_torsion_site_symmetry_4
_geom_torsion_publ_flag
Zn1 O2 C5 C6 -71.88(14) 2_666 . . . ?
Zn1 O2 C5 C6 65.94(15) . . . . ?
Zn1 O2 C5 C7 48.64(14) 2_666 . . . ?
Zn1 O2 C5 C7 -173.55(9) . . . . ?
Zn1 O2 C5 C8 -53.62(14) . . . . ?
Zn1 O2 C5 C8 168.57(9) 2_666 . . . ?
Zn1 O1 C1 C3 62.96(16) . . . . ?
Zn1 O1 C1 C4 -176.87(12) . . . . ?
Zn1 O1 C1 C2 -58.21(16) . . . . ?
Zn1 C18 C19 K1 74.21(11) . . . 2_666 ?
Zn1 C18 C19 C20 -175.07(15) . . . . ?
Zn1 C18 C19A K1 71(2) . . . 2_666 ?
Zn1 C18 C19A C20A -6(3) . . . . ?
K1 O2 C5 C6 178.46(10) 2_666 . . . ?
K1 O2 C5 C7 -61.03(13) 2_666 . . . ?
K1 O2 C5 C8 58.90(13) 2_666 . . . ?
K1 O1 C1 C3 -88.92(15) . . . . ?
K1 O1 C1 C4 31.25(19) . . . . ?
K1 O1 C1 C2 149.91(11) . . . . ?
K1 N2 C14 C15 -31.67(16) . . . . ?
K1 N2 C12 C11 40.92(16) . . . . ?
K1 N1 C11 C12 44.18(18) . . . . ?
K1 C18 C19 C20 110.7(2) 2_666 . . . ?
K1 C18 C19A C20A -77.5(8) 2_666 . . . ?
K1 C19 C20 C21 -97.3(3) 2_666 . . . ?
K1 C19A C20A C21A 114.2(16) 2_666 . . . ?
N2 C14 C15 N3 179.81(12) . . . . ?
N2 C12 C11 N1 -60.2(2) . . . . ?
C14 N2 C12 C11 173.45(13) . . . . ?
C18 C19 C20 C21 178.1(2) . . . . ?
C18 C19A C20A C21A 175.4(15) . . . . ?
C12 N2 C14 C15 -160.89(13) . . . . ?
C17 N3 C15 C14 -159.36(15) . . . . ?
C16 N3 C15 C14 79.01(16) . . . . ?
C13 N2 C14 C15 77.49(17) . . . . ?
C13 N2 C12 C11 -65.32(18) . . . . ?
C10 N1 C11 C12 -65.51(19) . . . . ?
C9 N1 C11 C12 173.72(17) . . . . ?

loop_
_exptl_oxdiff_crystal_face_indexfrac_h
_exptl_oxdiff_crystal_face_indexfrac_k
_exptl_oxdiff_crystal_face_indexfrac_l
_exptl_oxdiff_crystal_face_x
_exptl_oxdiff_crystal_face_y
_exptl_oxdiff_crystal_face_z
1.0003 -0.0001 0.9997 0.1771 -0.0467 -0.1152
-1.0003 0.0001 -0.9997 -0.1771 0.0467 0.1152
-0.0003 -1.0001 -0.9999 -0.0582 -0.0025 0.2381
1.0002 -1.0003 0.9997 0.1923 0.0103 0.0348
-1.0002 1.0003 -0.9997 -0.1923 -0.0103 -0.0348
0.0002 -0.0001 0.9999 0.0734 0.0594 -0.088
-0.0002 0.0001 -0.9999 -0.0734 -0.0594 0.088
0.0002 -1.0003 1 0.0886 0.1164 0.0621
-0.0002 1.0003 -1 -0.0886 -0.1164 -0.0621
0 1.0002 -0.0001 -0.0152 -0.057 -0.1501
-0.9998 -1.0003 1.0003 -0.0151 0.2226 0.0893
0.9998 0.0001 -1.0002 0.0302 -0.1656 0.0607
-0.9998 -0.0001 1.0002 -0.0302 0.1656 -0.0607
-0.9997 1.0001 1.0002 -0.0454 0.1086 -0.2108
0.9997 -1.0001 -1.0002 0.0454 -0.1086 0.2108
-1.0001 -1.0002 0.0003 -0.0885 0.1631 0.1773
1.0001 1.0002 -0.0003 0.0885 -0.1631 -0.1773
1 0 -0.0003 0.1037 -0.1061 -0.0273
-1 0 0.0003 -0.1037 0.1061 0.0273
-1.0003 -1.0001 -0.9996 -0.1619 0.1037 0.2653
1.0003 1.0001 0.9996 0.1619 -0.1037 -0.2653
-1 1.0002 0.0002 -0.1189 0.0492 -0.1228
1 -1.0002 -0.0002 0.1189 -0.0492 0.1228
